data_7239663
loop_
_publ_author_name
'Wang, Chang-Sheng'
'Huang, Qi'
'Wang, Xia'
'Zhang, Yu-Tong'
'Ma, Dong-Sheng'
'Yu, Ying-Hui'
'Gao, Jin-Sheng'

_publ_section_title
;
 Three new coordination polymers based on
 bis(4-(4H-1,2,4-triazol-4-yl)phenyl)methane: syntheses, structures,
 multiresponsive luminescent sensitive detection for antibiotics and
 pesticides, and antitumor activities
;
_journal_issue 72
_journal_name_full 'RSC Advances'
_journal_page_first 42272
_journal_paper_doi 10.1039/C9RA08659E
_journal_volume 9
_journal_year 2019
_chemical_formula_sum 'C33 H20 N6 O8 Zn'
_chemical_formula_weight 693.92
_space_group_IT_number 2
_space_group_name_Hall '-P 1'
_space_group_name_H-M_alt 'P -1'
_symmetry_cell_setting triclinic
_symmetry_space_group_name_H-M 'P -1'
_atom_sites_solution_hydrogens geom
_atom_sites_solution_primary direct
_atom_sites_solution_secondary difmap
_audit_block_doi 10.5517/ccdc.csd.cc23j9cb
_audit_creation_method SHELXL-97
_audit_update_record
;
2019-09-07 deposited with the CCDC.	2019-12-09 downloaded from the CCDC.
;
_cell_angle_alpha 71.8180(10)
_cell_angle_beta 75.2240(10)
_cell_angle_gamma 74.5430(10)
_cell_formula_units_Z 2
_cell_length_a 9.6385(2)
_cell_length_b 12.8687(3)
_cell_length_c 13.4092(3)
_cell_measurement_reflns_used 7393
_cell_measurement_temperature 298(2)
_cell_measurement_theta_max 28.28
_cell_measurement_theta_min 3.00
_cell_volume 1495.94(6)
_computing_cell_refinement 'Bruker SMART'
_computing_data_collection 'Bruker SMART'
_computing_data_reduction 'Bruker SAINT'
_computing_molecular_graphics 'Bruker SHELXTL'
_computing_publication_material 'Bruker SHELXTL'
_computing_structure_refinement 'SHELXL-97 (Sheldrick, 1997)'
_computing_structure_solution 'SHELXS-97 (Sheldrick, 1990)'
_diffrn_ambient_temperature 298(2)
_diffrn_measured_fraction_theta_full 0.998
_diffrn_measured_fraction_theta_max 0.998
_diffrn_measurement_device_type 'Bruker APEX CCD area detector'
_diffrn_measurement_method 'phi and omega scans'
_diffrn_radiation_monochromator graphite
_diffrn_radiation_source 'fine-focus sealed tube'
_diffrn_radiation_type MoK\a
_diffrn_radiation_wavelength 0.71073
_diffrn_reflns_av_R_equivalents 0.0289
_diffrn_reflns_av_sigmaI/netI 0.0242
_diffrn_reflns_limit_h_max 12
_diffrn_reflns_limit_h_min -12
_diffrn_reflns_limit_k_max 17
_diffrn_reflns_limit_k_min -17
_diffrn_reflns_limit_l_max 17
_diffrn_reflns_limit_l_min -17
_diffrn_reflns_number 33100
_diffrn_reflns_theta_full 28.28
_diffrn_reflns_theta_max 28.28
_diffrn_reflns_theta_min 3.00
_exptl_absorpt_coefficient_mu 0.886
_exptl_absorpt_correction_T_max 0.9088
_exptl_absorpt_correction_T_min 0.8357
_exptl_absorpt_correction_type multi-scan
_exptl_absorpt_process_details SADABS
_exptl_crystal_colour colourless
_exptl_crystal_density_diffrn 1.541
_exptl_crystal_density_method 'not measured'
_exptl_crystal_description strip
_exptl_crystal_F_000 708
_exptl_crystal_size_max 0.21
_exptl_crystal_size_mid 0.19
_exptl_crystal_size_min 0.11
_refine_diff_density_max 0.749
_refine_diff_density_min -0.315
_refine_diff_density_rms 0.056
_refine_ls_extinction_method none
_refine_ls_goodness_of_fit_ref 1.017
_refine_ls_hydrogen_treatment constr
_refine_ls_matrix_type full
_refine_ls_number_parameters 435
_refine_ls_number_reflns 7393
_refine_ls_number_restraints 0
_refine_ls_restrained_S_all 1.017
_refine_ls_R_factor_all 0.0407
_refine_ls_R_factor_gt 0.0333
_refine_ls_shift/su_max 0.002
_refine_ls_shift/su_mean 0.000
_refine_ls_structure_factor_coef Fsqd
_refine_ls_weighting_details 'calc w=1/[\s^2^(Fo^2^)+(0.0492P)^2^+0.7857P] where P=(Fo^2^+2Fc^2^)/3'
_refine_ls_weighting_scheme calc
_refine_ls_wR_factor_gt 0.0887
_refine_ls_wR_factor_ref 0.0933
_reflns_number_gt 6460
_reflns_number_total 7393
_reflns_threshold_expression >2sigma(I)
_cod_data_source_file c9ra08659e2.cif
_cod_data_source_block w538
_cod_depositor_comments
;
The following automatic conversions were performed:

data item '_symmetry_cell_setting' value 'Triclinic' was changed to
'triclinic' in accordance with the
/home/data/users/saulius/crontab/automatic-downloads/rss-feeds/RSC/lib/dictionaries/cif_core.dic
dictionary named 'cif_core.dic' version 2.4.2 last updated on
2011-04-26.

Automatic conversion script
Id: cif_fix_values 7556 2019-12-06 15:28:31Z antanas 
;
_cod_original_sg_symbol_H-M P-1
_cod_database_code 7239663

loop_
_symmetry_equiv_pos_as_xyz
'x, y, z'
'-x, -y, -z'

loop_
_atom_site_label
_atom_site_type_symbol
_atom_site_fract_x
_atom_site_fract_y
_atom_site_fract_z
_atom_site_U_iso_or_equiv
_atom_site_adp_type
_atom_site_occupancy
_atom_site_symmetry_multiplicity
_atom_site_calc_flag
_atom_site_refinement_flags
Zn1 Zn 0.90064(2) 0.578418(15) 0.683541(15) 0.02379(7) Uani 1 1 d .
C1 C 0.7633(2) 0.46012(15) 0.90702(14) 0.0322(4) Uani 1 1 d .
C2 C 0.8050(2) 0.54558(16) 1.00880(15) 0.0337(4) Uani 1 1 d .
C3 C 0.6852(2) 0.38069(14) 1.10279(14) 0.0287(4) Uani 1 1 d .
C4 C 0.7459(2) 0.34401(16) 1.19347(15) 0.0341(4) Uani 1 1 d .
H4A H 0.8262 0.3697 1.1958 0.041 Uiso 1 1 calc R
C5 C 0.6848(2) 0.26818(16) 1.28094(15) 0.0358(4) Uani 1 1 d .
H5A H 0.7249 0.2431 1.3425 0.043 Uiso 1 1 calc R
C6 C 0.5657(2) 0.22894(14) 1.27883(15) 0.0310(4) Uani 1 1 d .
C7 C 0.5064(2) 0.26784(17) 1.18686(17) 0.0403(5) Uani 1 1 d .
H7A H 0.4259 0.2424 1.1845 0.048 Uiso 1 1 calc R
C8 C 0.5653(2) 0.34414(17) 1.09840(17) 0.0391(5) Uani 1 1 d .
H8A H 0.5246 0.3703 1.0371 0.047 Uiso 1 1 calc R
C9 C 0.5013(2) 0.14302(15) 1.37290(16) 0.0383(5) Uani 1 1 d .
H9A H 0.3963 0.1567 1.3770 0.046 Uiso 1 1 calc R
H9B H 0.5181 0.1504 1.4385 0.046 Uiso 1 1 calc R
C10 C 0.5696(2) 0.02525(14) 1.36231(14) 0.0307(4) Uani 1 1 d .
C11 C 0.7124(2) -0.02278(16) 1.37604(17) 0.0363(4) Uani 1 1 d .
H11A H 0.7656 0.0173 1.3937 0.044 Uiso 1 1 calc R
C12 C 0.7779(2) -0.12891(15) 1.36410(16) 0.0337(4) Uani 1 1 d .
H12A H 0.8743 -0.1594 1.3730 0.040 Uiso 1 1 calc R
C13 C 0.6986(2) -0.18935(14) 1.33881(14) 0.0271(3) Uani 1 1 d .
C14 C 0.5552(2) -0.14405(17) 1.32657(18) 0.0375(4) Uani 1 1 d .
H14A H 0.5010 -0.1848 1.3108 0.045 Uiso 1 1 calc R
C15 C 0.4928(2) -0.03702(17) 1.33800(18) 0.0397(5) Uani 1 1 d .
H15A H 0.3965 -0.0065 1.3290 0.048 Uiso 1 1 calc R
C16 C 0.8930(2) -0.36394(14) 1.35413(14) 0.0279(4) Uani 1 1 d .
C17 C 0.7218(2) -0.35751(18) 1.27392(18) 0.0400(5) Uani 1 1 d .
C18 C 0.7116(2) 0.48874(16) 0.62436(14) 0.0287(4) Uani 1 1 d .
C19 C 0.60241(19) 0.49407(15) 0.55973(14) 0.0274(3) Uani 1 1 d .
C20 C 0.5933(2) 0.39901(16) 0.53521(16) 0.0322(4) Uani 1 1 d .
H20 H 0.6560 0.3314 0.5581 0.039 Uiso 1 1 calc R
C21 C 0.5098(2) 0.59471(16) 0.52367(16) 0.0325(4) Uani 1 1 d .
H21 H 0.5166 0.6586 0.5390 0.039 Uiso 1 1 calc R
C22 C 0.9883(2) 0.76515(14) 0.56982(15) 0.0287(4) Uani 1 1 d .
C23 C 0.99835(19) 0.88643(13) 0.53476(14) 0.0255(3) Uani 1 1 d .
C24 C 0.9278(2) 0.95561(15) 0.60209(14) 0.0296(4) Uani 1 1 d .
H24A H 0.8798 0.9258 0.6707 0.036 Uiso 1 1 calc R
C25 C 0.9291(2) 1.06912(15) 0.56713(15) 0.0302(4) Uani 1 1 d .
H25 H 0.8812 1.1153 0.6121 0.036 Uiso 1 1 calc R
C26 C 0.9523(3) 0.79722(18) 0.97762(18) 0.0425(5) Uani 1 1 d .
C27 C 0.9784(3) 0.90286(17) 0.98694(17) 0.0393(4) Uani 1 1 d .
C28 C 1.0039(4) 0.9909(2) 0.89921(19) 0.0587(7) Uani 1 1 d .
H28 H 1.0077 0.9852 0.8311 0.070 Uiso 1 1 calc R
C29 C 0.9761(4) 0.9120(2) 1.0872(2) 0.0601(7) Uani 1 1 d .
H29 H 0.9608 0.8522 1.1465 0.072 Uiso 1 1 calc R
C30 C 1.5804(3) 0.20999(19) 0.87304(18) 0.0417(5) Uani 1 1 d .
C31 C 1.5421(2) 0.09969(18) 0.93841(18) 0.0402(5) Uani 1 1 d .
C32 C 1.6184(3) -0.0008(2) 0.9158(2) 0.0493(5) Uani 1 1 d .
H32 H 1.6975 -0.0017 0.8591 0.059 Uiso 1 1 calc R
C33 C 1.4237(3) 0.0996(2) 1.0221(2) 0.0502(6) Uani 1 1 d .
H33 H 1.3716 0.1668 1.0370 0.060 Uiso 1 1 calc R
N1 N 0.82585(18) 0.54299(12) 0.84537(12) 0.0290(3) Uani 1 1 d .
N2 N 0.85238(19) 0.59780(13) 0.91024(12) 0.0324(3) Uani 1 1 d .
N3 N 0.74767(18) 0.45880(12) 1.01066(12) 0.0291(3) Uani 1 1 d .
N4 N 0.92174(17) -0.45546(12) 1.32289(12) 0.0279(3) Uani 1 1 d .
N5 N 0.81274(19) -0.45221(15) 1.27169(15) 0.0386(4) Uani 1 1 d .
N6 N 0.76674(17) -0.29843(12) 1.32426(12) 0.0275(3) Uani 1 1 d .
O1 O 0.75482(16) 0.40115(12) 0.69066(11) 0.0389(3) Uani 1 1 d .
O2 O 0.75484(16) 0.57943(11) 0.60621(11) 0.0358(3) Uani 1 1 d .
O3 O 1.03782(17) 0.70670(11) 0.50611(12) 0.0401(3) Uani 1 1 d .
O4 O 0.92360(18) 0.72958(11) 0.66567(11) 0.0405(3) Uani 1 1 d .
O5 O 0.93217(19) 0.80338(12) 0.88176(12) 0.0447(4) Uani 1 1 d .
H5 H 0.9178 0.7435 0.8815 0.067 Uiso 1 1 calc R
O6 O 0.9479(3) 0.71491(15) 1.05109(16) 0.0710(6) Uani 1 1 d .
O7 O 1.5122(2) 0.29742(14) 0.89127(15) 0.0601(5) Uani 1 1 d .
O8 O 1.6909(2) 0.20331(14) 0.79183(15) 0.0542(4) Uani 1 1 d .
H8 H 1.7069 0.2659 0.7602 0.081 Uiso 1 1 calc R

loop_
_atom_site_aniso_label
_atom_site_aniso_U_11
_atom_site_aniso_U_22
_atom_site_aniso_U_33
_atom_site_aniso_U_23
_atom_site_aniso_U_13
_atom_site_aniso_U_12
Zn1 0.03330(12) 0.01751(10) 0.02338(11) -0.00407(7) -0.00775(8) -0.00905(7)
C1 0.0471(11) 0.0262(8) 0.0251(9) -0.0038(7) -0.0056(8) -0.0153(8)
C2 0.0459(11) 0.0290(9) 0.0294(9) -0.0081(7) -0.0038(8) -0.0154(8)
C3 0.0381(10) 0.0236(8) 0.0226(8) -0.0036(6) -0.0017(7) -0.0101(7)
C4 0.0412(11) 0.0351(10) 0.0280(9) -0.0064(7) -0.0057(8) -0.0142(8)
C5 0.0472(11) 0.0340(10) 0.0241(9) -0.0033(7) -0.0079(8) -0.0086(8)
C6 0.0369(10) 0.0188(8) 0.0288(9) -0.0030(6) 0.0015(7) -0.0028(7)
C7 0.0415(11) 0.0361(10) 0.0416(11) 0.0020(8) -0.0098(9) -0.0175(9)
C8 0.0455(12) 0.0372(10) 0.0343(10) 0.0046(8) -0.0165(9) -0.0161(9)
C9 0.0447(11) 0.0220(8) 0.0341(10) -0.0022(7) 0.0075(8) -0.0041(8)
C10 0.0361(10) 0.0213(8) 0.0255(8) -0.0008(6) 0.0013(7) -0.0040(7)
C11 0.0414(11) 0.0270(9) 0.0435(11) -0.0107(8) -0.0099(9) -0.0081(8)
C12 0.0327(9) 0.0277(9) 0.0438(11) -0.0116(8) -0.0138(8) -0.0026(7)
C13 0.0326(9) 0.0224(8) 0.0260(8) -0.0063(6) -0.0069(7) -0.0039(7)
C14 0.0340(10) 0.0338(10) 0.0492(12) -0.0118(8) -0.0144(9) -0.0069(8)
C15 0.0314(10) 0.0320(10) 0.0498(12) -0.0062(9) -0.0099(9) -0.0002(8)
C16 0.0327(9) 0.0228(8) 0.0291(9) -0.0076(6) -0.0085(7) -0.0034(7)
C17 0.0426(11) 0.0399(11) 0.0481(12) -0.0224(9) -0.0189(9) -0.0030(9)
C18 0.0299(9) 0.0346(9) 0.0259(8) -0.0096(7) -0.0037(7) -0.0128(7)
C19 0.0279(8) 0.0320(9) 0.0259(8) -0.0083(7) -0.0032(7) -0.0132(7)
C20 0.0331(9) 0.0283(9) 0.0393(10) -0.0101(7) -0.0117(8) -0.0067(7)
C21 0.0359(10) 0.0295(9) 0.0396(10) -0.0146(8) -0.0092(8) -0.0106(8)
C22 0.0342(9) 0.0195(8) 0.0355(9) -0.0005(7) -0.0146(7) -0.0108(7)
C23 0.0291(8) 0.0185(7) 0.0305(9) -0.0026(6) -0.0088(7) -0.0092(6)
C24 0.0355(9) 0.0255(8) 0.0264(8) -0.0025(6) -0.0013(7) -0.0132(7)
C25 0.0361(10) 0.0236(8) 0.0318(9) -0.0076(7) -0.0035(7) -0.0096(7)
C26 0.0520(13) 0.0339(10) 0.0463(12) -0.0101(9) -0.0091(10) -0.0171(9)
C27 0.0502(12) 0.0347(10) 0.0385(11) -0.0093(8) -0.0064(9) -0.0196(9)
C28 0.102(2) 0.0534(14) 0.0336(12) -0.0109(10) -0.0055(12) -0.0450(15)
C29 0.105(2) 0.0486(13) 0.0378(12) -0.0021(10) -0.0103(13) -0.0473(15)
C30 0.0483(12) 0.0411(11) 0.0415(12) -0.0065(9) -0.0194(10) -0.0136(10)
C31 0.0429(11) 0.0379(11) 0.0437(12) -0.0061(9) -0.0171(9) -0.0116(9)
C32 0.0479(13) 0.0459(12) 0.0508(13) -0.0099(10) -0.0034(10) -0.0129(10)
C33 0.0533(14) 0.0380(11) 0.0577(15) -0.0127(10) -0.0085(11) -0.0085(10)
N1 0.0410(9) 0.0242(7) 0.0234(7) -0.0054(5) -0.0043(6) -0.0120(6)
N2 0.0466(9) 0.0291(8) 0.0266(8) -0.0082(6) -0.0037(7) -0.0180(7)
N3 0.0414(9) 0.0254(7) 0.0222(7) -0.0044(5) -0.0030(6) -0.0144(6)
N4 0.0351(8) 0.0227(7) 0.0286(7) -0.0079(6) -0.0092(6) -0.0062(6)
N5 0.0412(9) 0.0375(9) 0.0477(10) -0.0220(8) -0.0167(8) -0.0048(7)
N6 0.0321(8) 0.0244(7) 0.0291(7) -0.0091(6) -0.0096(6) -0.0044(6)
O1 0.0463(8) 0.0376(7) 0.0375(8) -0.0028(6) -0.0167(6) -0.0163(6)
O2 0.0437(8) 0.0349(7) 0.0372(7) -0.0048(6) -0.0165(6) -0.0188(6)
O3 0.0558(9) 0.0223(6) 0.0456(8) -0.0092(6) -0.0134(7) -0.0096(6)
O4 0.0632(10) 0.0244(6) 0.0365(8) -0.0017(5) -0.0062(7) -0.0239(6)
O5 0.0630(10) 0.0355(8) 0.0428(8) -0.0152(6) -0.0052(7) -0.0208(7)
O6 0.1277(19) 0.0410(9) 0.0591(11) 0.0020(8) -0.0363(12) -0.0416(11)
O7 0.0754(13) 0.0403(9) 0.0602(11) -0.0098(8) -0.0099(9) -0.0115(9)
O8 0.0628(11) 0.0413(9) 0.0564(11) -0.0071(8) -0.0041(9) -0.0206(8)

loop_
_atom_type_symbol
_atom_type_description
_atom_type_scat_dispersion_real
_atom_type_scat_dispersion_imag
_atom_type_scat_source
C C 0.0033 0.0016 'International Tables Vol C Tables 4.2.6.8 and 6.1.1.4'
H H 0.0000 0.0000 'International Tables Vol C Tables 4.2.6.8 and 6.1.1.4'
N N 0.0061 0.0033 'International Tables Vol C Tables 4.2.6.8 and 6.1.1.4'
O O 0.0106 0.0060 'International Tables Vol C Tables 4.2.6.8 and 6.1.1.4'
Zn Zn 0.2839 1.4301 'International Tables Vol C Tables 4.2.6.8 and 6.1.1.4'

loop_
_geom_angle_atom_site_label_1
_geom_angle_atom_site_label_2
_geom_angle_atom_site_label_3
_geom_angle
_geom_angle_site_symmetry_1
_geom_angle_site_symmetry_3
O2 Zn1 O4 111.17(6) . .
O2 Zn1 N4 115.08(6) . 2_757
O4 Zn1 N4 119.59(7) . 2_757
O2 Zn1 N1 112.22(6) . .
O4 Zn1 N1 96.46(6) . .
N4 Zn1 N1 99.82(6) 2_757 .
N1 C1 N3 109.44(16) . .
N2 C2 N3 110.22(16) . .
C4 C3 C8 121.38(17) . .
C4 C3 N3 119.58(17) . .
C8 C3 N3 119.04(17) . .
C3 C4 C5 118.66(19) . .
C3 C4 H4A 120.7 . .
C5 C4 H4A 120.7 . .
C6 C5 C4 121.45(18) . .
C6 C5 H5A 119.3 . .
C4 C5 H5A 119.3 . .
C5 C6 C7 118.63(17) . .
C5 C6 C9 121.79(18) . .
C7 C6 C9 119.56(19) . .
C6 C7 C8 120.95(19) . .
C6 C7 H7A 119.5 . .
C8 C7 H7A 119.5 . .
C3 C8 C7 118.93(18) . .
C3 C8 H8A 120.5 . .
C7 C8 H8A 120.5 . .
C6 C9 C10 111.19(15) . .
C6 C9 H9A 109.4 . .
C10 C9 H9A 109.4 . .
C6 C9 H9B 109.4 . .
C10 C9 H9B 109.4 . .
H9A C9 H9B 108.0 . .
C15 C10 C11 117.74(17) . .
C15 C10 C9 121.52(18) . .
C11 C10 C9 120.73(19) . .
C10 C11 C12 121.64(19) . .
C10 C11 H11A 119.2 . .
C12 C11 H11A 119.2 . .
C11 C12 C13 119.43(18) . .
C11 C12 H12A 120.3 . .
C13 C12 H12A 120.3 . .
C14 C13 C12 120.01(17) . .
C14 C13 N6 120.27(17) . .
C12 C13 N6 119.71(16) . .
C13 C14 C15 119.29(19) . .
C13 C14 H14A 120.4 . .
C15 C14 H14A 120.4 . .
C10 C15 C14 121.86(19) . .
C10 C15 H15A 119.1 . .
C14 C15 H15A 119.1 . .
N4 C16 N6 109.01(16) . .
N5 C17 N6 111.29(17) . .
O1 C18 O2 123.52(17) . .
O1 C18 C19 121.27(16) . .
O2 C18 C19 115.21(16) . .
C21 C19 C20 119.46(16) . .
C21 C19 C18 119.83(16) . .
C20 C19 C18 120.71(17) . .
C21 C20 C19 119.88(17) 2_666 .
C21 C20 H20 120.1 2_666 .
C19 C20 H20 120.1 . .
C19 C21 C20 120.65(17) . 2_666
C19 C21 H21 119.7 . .
C20 C21 H21 119.7 2_666 .
O3 C22 O4 123.61(16) . .
O3 C22 C23 120.07(17) . .
O4 C22 C23 116.29(16) . .
C25 C23 C24 119.78(15) 2_776 .
C25 C23 C22 119.94(16) 2_776 .
C24 C23 C22 120.18(16) . .
C25 C24 C23 120.20(16) . .
C25 C24 H24A 119.9 . .
C23 C24 H24A 119.9 . .
C23 C25 C24 120.02(17) 2_776 .
C23 C25 H25 120.0 2_776 .
C24 C25 H25 120.0 . .
O6 C26 O5 123.3(2) . .
O6 C26 C27 122.9(2) . .
O5 C26 C27 113.79(18) . .
C28 C27 C29 119.3(2) . .
C28 C27 C26 122.2(2) . .
C29 C27 C26 118.46(19) . .
C27 C28 C29 119.8(2) . 2_777
C27 C28 H28 120.1 . .
C29 C28 H28 120.1 2_777 .
C27 C29 C28 120.9(2) . 2_777
C27 C29 H29 119.5 . .
C28 C29 H29 119.5 2_777 .
O7 C30 O8 123.0(2) . .
O7 C30 C31 122.5(2) . .
O8 C30 C31 114.4(2) . .
C33 C31 C32 119.3(2) . .
C33 C31 C30 118.2(2) . .
C32 C31 C30 122.5(2) . .
C33 C32 C31 119.8(2) 2_857 .
C33 C32 H32 120.1 2_857 .
C31 C32 H32 120.1 . .
C31 C33 C32 120.9(2) . 2_857
C31 C33 H33 119.6 . .
C32 C33 H33 119.6 2_857 .
C1 N1 N2 107.99(15) . .
C1 N1 Zn1 128.34(13) . .
N2 N1 Zn1 123.19(11) . .
C2 N2 N1 106.74(15) . .
C1 N3 C2 105.62(15) . .
C1 N3 C3 126.74(15) . .
C2 N3 C3 127.64(15) . .
C16 N4 N5 109.09(15) . .
C16 N4 Zn1 132.46(13) . 2_757
N5 N4 Zn1 117.66(11) . 2_757
C17 N5 N4 105.69(15) . .
C16 N6 C17 104.92(15) . .
C16 N6 C13 127.46(15) . .
C17 N6 C13 127.58(16) . .
C18 O2 Zn1 117.81(12) . .
C22 O4 Zn1 107.84(12) . .
C26 O5 H5 109.5 . .
C30 O8 H8 109.5 . .

loop_
_geom_bond_atom_site_label_1
_geom_bond_atom_site_label_2
_geom_bond_distance
_geom_bond_site_symmetry_2
Zn1 O2 1.9430(13) .
Zn1 O4 1.9499(13) .
Zn1 N4 2.0020(15) 2_757
Zn1 N1 2.0484(15) .
C1 N1 1.312(2) .
C1 N3 1.354(2) .
C2 N2 1.307(2) .
C2 N3 1.363(2) .
C3 C4 1.378(3) .
C3 C8 1.380(3) .
C3 N3 1.438(2) .
C4 C5 1.383(3) .
C4 H4A 0.9300 .
C5 C6 1.382(3) .
C5 H5A 0.9300 .
C6 C7 1.385(3) .
C6 C9 1.515(2) .
C7 C8 1.386(3) .
C7 H7A 0.9300 .
C8 H8A 0.9300 .
C9 C10 1.518(2) .
C9 H9A 0.9700 .
C9 H9B 0.9700 .
C10 C15 1.378(3) .
C10 C11 1.384(3) .
C11 C12 1.384(3) .
C11 H11A 0.9300 .
C12 C13 1.385(3) .
C12 H12A 0.9300 .
C13 C14 1.380(3) .
C13 N6 1.433(2) .
C14 C15 1.388(3) .
C14 H14A 0.9300 .
C15 H15A 0.9300 .
C16 N4 1.309(2) .
C16 N6 1.358(2) .
C17 N5 1.302(3) .
C17 N6 1.366(2) .
C18 O1 1.244(2) .
C18 O2 1.275(2) .
C18 C19 1.501(2) .
C19 C21 1.386(3) .
C19 C20 1.391(3) .
C20 C21 1.391(3) 2_666
C20 H20 0.9300 .
C21 C20 1.391(3) 2_666
C21 H21 0.9300 .
C22 O3 1.235(2) .
C22 O4 1.276(2) .
C22 C23 1.505(2) .
C23 C25 1.386(3) 2_776
C23 C24 1.391(3) .
C24 C25 1.390(2) .
C24 H24A 0.9300 .
C25 C23 1.386(3) 2_776
C25 H25 0.9300 .
C26 O6 1.202(3) .
C26 O5 1.324(3) .
C26 C27 1.494(3) .
C27 C28 1.377(3) .
C27 C29 1.379(3) .
C28 C29 1.386(3) 2_777
C28 H28 0.9300 .
C29 C28 1.386(3) 2_777
C29 H29 0.9300 .
C30 O7 1.206(3) .
C30 O8 1.321(3) .
C30 C31 1.503(3) .
C31 C33 1.381(3) .
C31 C32 1.389(3) .
C32 C33 1.385(3) 2_857
C32 H32 0.9300 .
C33 C32 1.385(3) 2_857
C33 H33 0.9300 .
N1 N2 1.383(2) .
N4 N5 1.380(2) .
N4 Zn1 2.0020(15) 2_757
O5 H5 0.8200 .
O8 H8 0.8200 .
